data_7114247
loop_
_publ_author_name
'Nakanishi, War\^o'
'Hayashi, Satoko'
'Arai, Takamitsu'

_publ_section_title
;
 Linear alignment of four sulfur atoms in bis[(8-phenylthio)naphthyl]
 disulfide: contribution of linear S4 hypervalent four-centre six-electron
 bond to the structure
;
_journal_issue 20
_journal_name_full 'Chemical Communications'
_journal_page_first 2416
_journal_page_last 2417
_journal_paper_doi 10.1039/b206137f
_journal_year 2002
_chemical_formula_moiety 'C32 H22 S4 '
_chemical_formula_sum 'C32 H22 S4'
_chemical_formula_weight 534.77
_space_group_IT_number 14
_symmetry_cell_setting monoclinic
_symmetry_Int_Tables_number 14
_symmetry_space_group_name_Hall '-P 2yab'
_symmetry_space_group_name_H-M 'P 1 21/a 1'
_audit_creation_date 'Mon Jun  3 17:53:33 2002'
_audit_creation_method 'from TEXRAY.INF file'
_cell_angle_alpha 90
_cell_angle_beta 106.52(3)
_cell_angle_gamma 90
_cell_formula_units_Z 4
_cell_length_a 10.420(4)
_cell_length_b 24.167(5)
_cell_length_c 10.622(4)
_cell_measurement_reflns_used 25
_cell_measurement_temperature 298.2
_cell_measurement_theta_max 14.9
_cell_measurement_theta_min 14.2
_cell_volume 2564.4(15)
_computing_cell_refinement 'MSC/AFC Diffractometer Control'
_computing_data_collection 'MSC/AFC Diffractometer Control'
_computing_data_reduction teXsan
_computing_publication_material teXsan
_computing_structure_refinement teXsan
_computing_structure_solution 'DIRDIF92 (PATTY)'
_diffrn_ambient_temperature 298.2
_diffrn_measurement_device 'Rigaku AFC5R'
_diffrn_measurement_method \w
_diffrn_orient_matrix_UB_11 -0.01877
_diffrn_orient_matrix_UB_12 -0.04051
_diffrn_orient_matrix_UB_13 0.00237
_diffrn_orient_matrix_UB_21 0.06625
_diffrn_orient_matrix_UB_22 -0.00773
_diffrn_orient_matrix_UB_23 -0.04987
_diffrn_orient_matrix_UB_31 0.07265
_diffrn_orient_matrix_UB_32 -0.00342
_diffrn_orient_matrix_UB_33 0.08456
_diffrn_radiation_detector 'scintillation counter'
_diffrn_radiation_monochromator graphite
_diffrn_radiation_source 'Rigaku rotating anode'
_diffrn_radiation_type 'Mo K\a'
_diffrn_radiation_wavelength 0.7107
_diffrn_reflns_av_R_equivalents 0.061
_diffrn_reflns_av_sigmaI/netI 0.169
_diffrn_reflns_limit_h_max 13
_diffrn_reflns_limit_h_min 0
_diffrn_reflns_limit_k_max 31
_diffrn_reflns_limit_k_min 0
_diffrn_reflns_limit_l_max 13
_diffrn_reflns_limit_l_min -13
_diffrn_reflns_number 6372
_diffrn_reflns_reduction_process 'Lp corrections applied'
_diffrn_reflns_theta_max 27.51
_diffrn_reflns_theta_min 2.53
_diffrn_standards_decay_% -72.76
_diffrn_standards_interval_count 200
_diffrn_standards_number 3
_exptl_absorpt_coefficient_mu 0.391
_exptl_absorpt_correction_T_max 1.000
_exptl_absorpt_correction_T_min 0.927
_exptl_absorpt_correction_type '\y scans(North,Phillips & Mathews,1968)'
_exptl_crystal_colour colorless
_exptl_crystal_density_diffrn 1.385
_exptl_crystal_density_meas ?
_exptl_crystal_description prismatic
_exptl_crystal_F_000 1112.00
_exptl_crystal_size_max 0.300
_exptl_crystal_size_mid 0.300
_exptl_crystal_size_min 0.200
_refine_diff_density_max 0.33
_refine_diff_density_min -0.51
_refine_ls_extinction_method none
_refine_ls_goodness_of_fit_obs 1.156
_refine_ls_hydrogen_treatment noref
_refine_ls_matrix_type full
_refine_ls_number_constraints 0
_refine_ls_number_parameters 326
_refine_ls_number_reflns 2502
_refine_ls_number_restraints 0
_refine_ls_R_factor_obs 0.0556
_refine_ls_shift/esd_max 0.1670
_refine_ls_shift/esd_mean 0.0020
_refine_ls_structure_factor_coef F
_refine_ls_weighting_details 'w = 1/[\s^2^(Fo) + 0.00331|Fo|^2^]'
_refine_ls_weighting_scheme calc
_refine_ls_wR_factor_obs 0.0853
_reflns_number_observed 2502
_reflns_number_total 6054
_reflns_observed_criterion >1.5sigma(I)
_cod_data_source_file b206137f.txt
_cod_data_source_block bis[8-(phenylthio)naphthyl]_1,1'-disulfide_(1a)
_cod_depositor_comments
;
The following automatic conversions were performed:

'_exptl_crystal_density_meas' value 'not measured' was changed to '?'
- the value is perceived as not measured.

Automatic conversion script
Id: cif_fix_values 3008 2015-01-20 13:52:24Z robertas 

The following automatic conversions were performed:

'_refine_ls_weighting_scheme' value 'w = 1/[\s^2^(Fo) +
0.00331|Fo|^2^]' was changed to 'calc'. New tag
'_refine_ls_weighting_details' was created. The value of the new tag
was set to 'w = 1/[\s^2^(Fo) + 0.00331|Fo|^2^]'.

Automatic conversion script
Id: cif_fix_values 3143 2015-03-26 13:38:13Z robertas 
;
_cod_original_cell_volume 2564(1)
_cod_original_sg_symbol_H-M 'P 21/a       '
_cod_original_formula_sum 'C32 H22 S4 '
_cod_database_code 7114247

loop_
_symmetry_equiv_pos_as_xyz
x,y,z
1/2-x,1/2+y,-z
-x,-y,-z
1/2+x,1/2-y,z

loop_
_atom_site_aniso_label
_atom_site_aniso_U_11
_atom_site_aniso_U_22
_atom_site_aniso_U_33
_atom_site_aniso_U_12
_atom_site_aniso_U_13
_atom_site_aniso_U_23
S(1) 0.0595(10) 0.056(1) 0.0381(9) -0.0011(8) 0.0070(7) 0.0087(7)
S(2) 0.0405(8) 0.0518(10) 0.0414(8) 0.0018(7) 0.0096(6) 0.0049(7)
S(3) 0.0357(8) 0.0441(9) 0.0559(10) -0.0017(6) 0.0082(7) 0.0038(7)
S(4) 0.0427(8) 0.0494(10) 0.0519(9) -0.0092(7) 0.0118(7) -0.0042(7)
C(1) 0.042(3) 0.038(3) 0.046(3) 0.002(2) 0.002(3) 0.003(3)
C(2) 0.050(4) 0.043(4) 0.060(4) 0.001(3) -0.011(3) -0.005(3)
C(3) 0.035(3) 0.059(4) 0.092(6) 0.004(3) 0.004(4) -0.009(4)
C(4) 0.040(4) 0.059(4) 0.083(5) 0.004(3) 0.020(4) -0.008(4)
C(5) 0.043(3) 0.038(3) 0.063(4) 0.004(3) 0.012(3) -0.005(3)
C(6) 0.051(4) 0.066(4) 0.067(5) 0.005(3) 0.025(4) -0.022(4)
C(7) 0.060(4) 0.088(5) 0.046(4) 0.002(4) 0.014(3) -0.019(4)
C(8) 0.038(3) 0.075(4) 0.047(4) 0.007(3) 0.009(3) -0.012(3)
C(9) 0.036(3) 0.034(3) 0.048(4) 0.003(2) 0.008(3) -0.005(2)
C(10) 0.037(3) 0.027(3) 0.045(3) -0.001(2) 0.007(3) 0.001(2)
C(11) 0.046(3) 0.050(4) 0.037(3) -0.002(3) 0.006(3) -0.003(3)
C(12) 0.064(4) 0.069(5) 0.065(5) -0.005(4) 0.031(4) -0.011(4)
C(13) 0.074(5) 0.080(6) 0.075(5) 0.008(4) 0.035(4) -0.022(4)
C(14) 0.066(4) 0.049(4) 0.080(5) 0.004(4) 0.014(4) -0.017(4)
C(15) 0.067(4) 0.051(4) 0.066(5) 0.002(3) 0.020(4) -0.003(3)
C(16) 0.060(4) 0.053(4) 0.054(4) 0.000(3) 0.027(3) -0.005(3)
C(17) 0.043(3) 0.056(4) 0.043(3) 0.001(3) 0.013(3) 0.001(3)
C(18) 0.043(4) 0.065(4) 0.051(4) 0.011(3) 0.011(3) -0.002(3)
C(19) 0.060(4) 0.074(5) 0.056(4) 0.023(4) 0.016(4) 0.002(4)
C(20) 0.070(5) 0.054(4) 0.059(4) 0.021(4) 0.029(4) 0.009(3)
C(21) 0.062(4) 0.050(4) 0.040(4) 0.005(3) 0.026(3) -0.002(3)
C(22) 0.075(5) 0.047(4) 0.053(4) 0.002(3) 0.025(4) -0.001(3)
C(23) 0.067(4) 0.048(4) 0.060(4) -0.016(3) 0.015(4) -0.008(3)
C(24) 0.049(4) 0.050(4) 0.052(4) 0.000(3) 0.008(3) 0.000(3)
C(25) 0.048(3) 0.044(3) 0.038(3) 0.001(3) 0.021(3) -0.006(3)
C(26) 0.041(3) 0.047(3) 0.037(3) 0.006(3) 0.016(3) -0.001(3)
C(27) 0.034(3) 0.042(3) 0.035(3) -0.007(2) 0.006(2) -0.002(2)
C(28) 0.059(4) 0.038(3) 0.051(4) 0.003(3) 0.015(3) 0.001(3)
C(29) 0.068(4) 0.049(4) 0.055(4) 0.006(3) 0.018(3) -0.007(3)
C(30) 0.052(4) 0.064(4) 0.049(4) 0.002(3) 0.019(3) -0.013(3)
C(31) 0.062(4) 0.055(4) 0.070(5) -0.004(3) 0.031(4) 0.006(3)
C(32) 0.053(4) 0.037(3) 0.063(4) -0.005(3) 0.019(3) -0.002(3)

loop_
_atom_site_label
_atom_site_fract_x
_atom_site_fract_y
_atom_site_fract_z
_atom_site_U_iso_or_equiv
_atom_site_thermal_displace_type
_atom_site_calc_flag
_atom_site_occupancy
S(1) 0.1459(2) 0.09420(7) 0.2806(1) 0.0526(5) Uani d 1.00
S(2) -0.0933(1) 0.08585(6) 0.0461(1) 0.0450(4) Uani d 1.00
S(3) -0.2713(1) 0.09351(6) -0.0990(2) 0.0462(4) Uani d 1.00
S(4) -0.4997(1) 0.08407(6) -0.3430(2) 0.0483(5) Uani d 1.00
C(1) 0.2347(5) 0.0817(2) 0.1638(6) 0.044(2) Uani d 1.00
C(2) 0.3720(6) 0.0788(3) 0.2151(6) 0.056(2) Uani d 1.00
C(3) 0.4555(6) 0.0684(3) 0.1342(8) 0.065(2) Uani d 1.00
C(4) 0.4008(6) 0.0617(3) 0.0043(8) 0.060(2) Uani d 1.00
C(5) 0.2601(6) 0.0638(2) -0.0534(6) 0.049(2) Uani d 1.00
C(6) 0.2106(6) 0.0561(3) -0.1902(7) 0.060(2) Uani d 1.00
C(7) 0.0774(7) 0.0581(3) -0.2494(7) 0.065(2) Uani d 1.00
C(8) -0.0114(6) 0.0685(3) -0.1750(6) 0.054(2) Uani d 1.00
C(9) 0.0310(5) 0.0762(2) -0.0419(6) 0.040(2) Uani d 1.00
C(10) 0.1709(5) 0.0738(2) 0.0260(5) 0.038(1) Uani d 1.00
C(11) 0.1111(6) 0.1661(2) 0.2633(6) 0.045(2) Uani d 1.00
C(12) 0.0343(7) 0.1879(3) 0.3380(7) 0.064(2) Uani d 1.00
C(13) -0.0005(8) 0.2423(4) 0.3274(8) 0.074(3) Uani d 1.00
C(14) 0.0388(7) 0.2771(3) 0.2436(8) 0.066(2) Uani d 1.00
C(15) 0.1216(7) 0.2563(3) 0.1724(7) 0.061(2) Uani d 1.00
C(16) 0.1580(6) 0.2006(3) 0.1835(6) 0.053(2) Uani d 1.00
C(17) -0.5116(6) 0.1561(3) -0.3165(6) 0.047(2) Uani d 1.00
C(18) -0.6278(6) 0.1809(3) -0.3949(6) 0.054(2) Uani d 1.00
C(19) -0.6445(7) 0.2377(3) -0.3935(7) 0.063(2) Uani d 1.00
C(20) -0.5451(7) 0.2694(3) -0.3185(7) 0.059(2) Uani d 1.00
C(21) -0.4249(6) 0.2471(3) -0.2362(6) 0.048(2) Uani d 1.00
C(22) -0.3237(7) 0.2819(3) -0.1631(7) 0.057(2) Uani d 1.00
C(23) -0.2081(7) 0.2602(3) -0.0862(7) 0.059(2) Uani d 1.00
C(24) -0.1911(6) 0.2028(3) -0.0709(6) 0.052(2) Uani d 1.00
C(25) -0.2884(6) 0.1670(2) -0.1372(5) 0.042(2) Uani d 1.00
C(26) -0.4082(6) 0.1879(2) -0.2281(5) 0.041(2) Uani d 1.00
C(27) -0.3814(5) 0.0811(2) -0.4325(5) 0.038(2) Uani d 1.00
C(28) -0.3266(6) 0.0296(2) -0.4458(6) 0.049(2) Uani d 1.00
C(29) -0.2368(7) 0.0239(3) -0.5193(7) 0.057(2) Uani d 1.00
C(30) -0.2020(6) 0.0692(3) -0.5815(6) 0.054(2) Uani d 1.00
C(31) -0.2535(7) 0.1194(3) -0.5668(7) 0.060(2) Uani d 1.00
C(32) -0.3438(6) 0.1266(2) -0.4948(6) 0.050(2) Uani d 1.00
H(1) 0.4023 0.0865 0.3090 0.0380 Uiso calc 1.00
H(2) 0.5506 0.0693 0.1767 0.0380 Uiso calc 1.00
H(3) 0.4645 0.0551 -0.0470 0.0380 Uiso calc 1.00
H(4) 0.2744 0.0517 -0.2410 0.0380 Uiso calc 1.00
H(5) 0.0355 0.0567 -0.3455 0.0380 Uiso calc 1.00
H(6) -0.1017 0.0791 -0.2194 0.0380 Uiso calc 1.00
H(7) 0.0063 0.1602 0.3972 0.0380 Uiso calc 1.00
H(8) -0.0589 0.2576 0.3756 0.0380 Uiso calc 1.00
H(9) 0.0184 0.3251 0.2233 0.0889 Uiso calc 1.00
H(11) 0.2102 0.1833 0.1308 0.0380 Uiso calc 1.00
H(12) -0.6936 0.1575 -0.4559 0.0380 Uiso calc 1.00
H(13) -0.7278 0.2634 -0.4479 0.0889 Uiso calc 1.00
H(14) -0.5365 0.3095 -0.3197 0.0380 Uiso calc 1.00
H(15) -0.3217 0.3224 -0.1625 0.0380 Uiso calc 1.00
H(16) -0.1339 0.2839 -0.0371 0.0380 Uiso calc 1.00
H(17) -0.1198 0.1852 -0.0030 0.0380 Uiso calc 1.00
H(19) -0.1935 -0.0112 -0.5317 0.0380 Uiso calc 1.00
H(20) -0.1561 0.0579 -0.6439 0.0380 Uiso calc 1.00
H(21) -0.2282 0.1532 -0.6078 0.0380 Uiso calc 1.00
H(22) -0.3915 0.1620 -0.4948 0.0380 Uiso calc 1.00
H(23) 0.1573 0.2817 0.1150 0.0732 Uiso calc 1.00
H(24) -0.3541 -0.0039 -0.4028 0.0599 Uiso calc 1.00

loop_
_atom_type_symbol
_atom_type_oxidation_number
_atom_type_number_in_cell
_atom_type_scat_dispersion_real
_atom_type_scat_dispersion_imag
_atom_type_scat_source
C 0 128 0.003 0.002
;International Tables for Crystallography
(1992, Vol. C, Tables 4.2.6.8 and 6.1.1.1)
;
H 0 88 0.000 0.000
;International Tables for Crystallography
(1992, Vol. C, Table 6.1.1.2)
;
S 0 16 0.125 0.123
;International Tables for Crystallography
(1992, Vol. C, Tables 4.2.6.8 and 6.1.1.1)
;

loop_
_geom_angle_atom_site_label_1
_geom_angle_atom_site_label_2
_geom_angle_atom_site_label_3
_geom_angle
_geom_angle_site_symmetry_1
_geom_angle_site_symmetry_2
_geom_angle_site_symmetry_3
_geom_angle_publ_flag
C(1) S(1) C(11) 103.1(3) 1_555 1_555 1_555 yes
S(3) S(2) C(9) 104.4(2) 1_555 1_555 1_555 yes
S(2) S(3) C(25) 105.4(2) 1_555 1_555 1_555 yes
C(17) S(4) C(27) 102.6(3) 1_555 1_555 1_555 yes
S(1) C(1) C(2) 114.9(5) 1_555 1_555 1_555 yes
S(1) C(1) C(10) 123.6(4) 1_555 1_555 1_555 yes
C(2) C(1) C(10) 121.5(6) 1_555 1_555 1_555 yes
C(1) C(2) C(3) 121.3(6) 1_555 1_555 1_555 yes
C(1) C(2) H(1) 113.1(7) 1_555 1_555 1_555 no
C(3) C(2) H(1) 125.6(6) 1_555 1_555 1_555 no
C(2) C(3) C(4) 119.5(6) 1_555 1_555 1_555 yes
C(2) C(3) H(2) 116.1(8) 1_555 1_555 1_555 no
C(4) C(3) H(2) 124.2(8) 1_555 1_555 1_555 no
C(3) C(4) C(5) 121.5(6) 1_555 1_555 1_555 yes
C(3) C(4) H(3) 115.6(7) 1_555 1_555 1_555 no
C(5) C(4) H(3) 122.9(7) 1_555 1_555 1_555 no
C(4) C(5) C(6) 118.0(6) 1_555 1_555 1_555 yes
C(4) C(5) C(10) 120.8(6) 1_555 1_555 1_555 yes
C(6) C(5) C(10) 121.2(5) 1_555 1_555 1_555 yes
C(5) C(6) C(7) 120.1(6) 1_555 1_555 1_555 yes
C(5) C(6) H(4) 118.6(6) 1_555 1_555 1_555 no
C(7) C(6) H(4) 121.2(7) 1_555 1_555 1_555 no
C(6) C(7) C(8) 120.0(6) 1_555 1_555 1_555 yes
C(6) C(7) H(5) 124.9(7) 1_555 1_555 1_555 no
C(8) C(7) H(5) 114.8(6) 1_555 1_555 1_555 no
C(7) C(8) C(9) 122.4(5) 1_555 1_555 1_555 yes
C(7) C(8) H(6) 118.9(6) 1_555 1_555 1_555 no
C(9) C(8) H(6) 117.1(6) 1_555 1_555 1_555 no
S(2) C(9) C(8) 118.7(4) 1_555 1_555 1_555 yes
S(2) C(9) C(10) 121.3(4) 1_555 1_555 1_555 yes
C(8) C(9) C(10) 119.9(5) 1_555 1_555 1_555 yes
C(1) C(10) C(5) 115.4(5) 1_555 1_555 1_555 yes
C(1) C(10) C(9) 128.1(5) 1_555 1_555 1_555 yes
C(5) C(10) C(9) 116.5(5) 1_555 1_555 1_555 yes
S(1) C(11) C(12) 116.6(5) 1_555 1_555 1_555 yes
S(1) C(11) C(16) 124.0(5) 1_555 1_555 1_555 yes
C(12) C(11) C(16) 119.4(6) 1_555 1_555 1_555 yes
C(11) C(12) C(13) 120.3(7) 1_555 1_555 1_555 yes
C(11) C(12) H(7) 114.9(7) 1_555 1_555 1_555 no
C(13) C(12) H(7) 124.8(7) 1_555 1_555 1_555 no
C(12) C(13) C(14) 121.7(6) 1_555 1_555 1_555 yes
C(12) C(13) H(8) 121.1(8) 1_555 1_555 1_555 no
C(14) C(13) H(8) 117.1(8) 1_555 1_555 1_555 no
C(13) C(14) C(15) 118.5(6) 1_555 1_555 1_555 yes
C(13) C(14) H(9) 130.3(7) 1_555 1_555 1_555 no
C(15) C(14) H(9) 111.1(7) 1_555 1_555 1_555 no
C(14) C(15) C(16) 119.8(6) 1_555 1_555 1_555 yes
C(14) C(15) H(23) 120.1(7) 1_555 1_555 1_555 no
C(16) C(15) H(23) 120.0(6) 1_555 1_555 1_555 no
C(11) C(16) C(15) 120.1(6) 1_555 1_555 1_555 yes
C(11) C(16) H(11) 116.6(6) 1_555 1_555 1_555 no
C(15) C(16) H(11) 123.1(6) 1_555 1_555 1_555 no
S(4) C(17) C(18) 114.5(5) 1_555 1_555 1_555 yes
S(4) C(17) C(26) 123.8(5) 1_555 1_555 1_555 yes
C(18) C(17) C(26) 121.7(6) 1_555 1_555 1_555 yes
C(17) C(18) C(19) 120.6(6) 1_555 1_555 1_555 yes
C(17) C(18) H(12) 118.3(6) 1_555 1_555 1_555 no
C(19) C(18) H(12) 120.9(6) 1_555 1_555 1_555 no
C(18) C(19) C(20) 119.4(6) 1_555 1_555 1_555 yes
C(18) C(19) H(13) 130.0(7) 1_555 1_555 1_555 no
C(20) C(19) H(13) 110.5(7) 1_555 1_555 1_555 no
C(19) C(20) C(21) 123.0(6) 1_555 1_555 1_555 yes
C(19) C(20) H(14) 127.9(7) 1_555 1_555 1_555 no
C(21) C(20) H(14) 108.6(7) 1_555 1_555 1_555 no
C(20) C(21) C(22) 120.6(6) 1_555 1_555 1_555 yes
C(20) C(21) C(26) 119.1(6) 1_555 1_555 1_555 yes
C(22) C(21) C(26) 120.3(6) 1_555 1_555 1_555 yes
C(21) C(22) C(23) 120.2(6) 1_555 1_555 1_555 yes
C(21) C(22) H(15) 128.0(7) 1_555 1_555 1_555 no
C(23) C(22) H(15) 111.7(7) 1_555 1_555 1_555 no
C(22) C(23) C(24) 120.9(6) 1_555 1_555 1_555 yes
C(22) C(23) H(16) 121.7(7) 1_555 1_555 1_555 no
C(24) C(23) H(16) 117.4(7) 1_555 1_555 1_555 no
C(23) C(24) C(25) 121.1(6) 1_555 1_555 1_555 yes
C(23) C(24) H(17) 124.3(6) 1_555 1_555 1_555 no
C(25) C(24) H(17) 113.7(6) 1_555 1_555 1_555 no
S(3) C(25) C(24) 119.5(5) 1_555 1_555 1_555 yes
S(3) C(25) C(26) 120.3(4) 1_555 1_555 1_555 yes
C(24) C(25) C(26) 120.0(5) 1_555 1_555 1_555 yes
C(17) C(26) C(21) 115.9(5) 1_555 1_555 1_555 yes
C(17) C(26) C(25) 126.8(5) 1_555 1_555 1_555 yes
C(21) C(26) C(25) 117.2(5) 1_555 1_555 1_555 yes
S(4) C(27) C(28) 117.5(4) 1_555 1_555 1_555 yes
S(4) C(27) C(32) 123.9(4) 1_555 1_555 1_555 yes
C(28) C(27) C(32) 118.5(5) 1_555 1_555 1_555 yes
C(27) C(28) C(29) 120.5(6) 1_555 1_555 1_555 yes
C(27) C(28) H(24) 119.5(6) 1_555 1_555 1_555 no
C(29) C(28) H(24) 119.9(6) 1_555 1_555 1_555 no
C(28) C(29) C(30) 120.2(6) 1_555 1_555 1_555 yes
C(28) C(29) H(19) 124.6(7) 1_555 1_555 1_555 no
C(30) C(29) H(19) 115.2(7) 1_555 1_555 1_555 no
C(29) C(30) C(31) 119.2(6) 1_555 1_555 1_555 yes
C(29) C(30) H(20) 110.9(7) 1_555 1_555 1_555 no
C(31) C(30) H(20) 128.8(7) 1_555 1_555 1_555 no
C(30) C(31) C(32) 122.2(6) 1_555 1_555 1_555 yes
C(30) C(31) H(21) 121.4(6) 1_555 1_555 1_555 no
C(32) C(31) H(21) 116.4(6) 1_555 1_555 1_555 no
C(27) C(32) C(31) 119.3(5) 1_555 1_555 1_555 yes
C(27) C(32) H(22) 118.2(6) 1_555 1_555 1_555 no
C(31) C(32) H(22) 122.1(6) 1_555 1_555 1_555 no

loop_
_geom_bond_atom_site_label_1
_geom_bond_atom_site_label_2
_geom_bond_distance
_geom_bond_site_symmetry_1
_geom_bond_site_symmetry_2
_geom_bond_publ_flag
S(1) C(1) 1.771(6) 1_555 1_555 yes
S(1) C(11) 1.775(6) 1_555 1_555 yes
S(2) S(3) 2.055(2) 1_555 1_555 yes
S(2) C(9) 1.816(6) 1_555 1_555 yes
S(3) C(25) 1.819(6) 1_555 1_555 yes
S(4) C(17) 1.774(7) 1_555 1_555 yes
S(4) C(27) 1.758(5) 1_555 1_555 yes
C(1) C(2) 1.380(8) 1_555 1_555 yes
C(1) C(10) 1.438(8) 1_555 1_555 yes
C(2) C(3) 1.409(9) 1_555 1_555 yes
C(3) C(4) 1.344(10) 1_555 1_555 yes
C(4) C(5) 1.421(8) 1_555 1_555 yes
C(5) C(6) 1.410(9) 1_555 1_555 yes
C(5) C(10) 1.441(8) 1_555 1_555 yes
C(6) C(7) 1.352(9) 1_555 1_555 yes
C(7) C(8) 1.401(9) 1_555 1_555 yes
C(8) C(9) 1.369(8) 1_555 1_555 yes
C(9) C(10) 1.432(7) 1_555 1_555 yes
C(11) C(12) 1.380(8) 1_555 1_555 yes
C(11) C(16) 1.374(8) 1_555 1_555 yes
C(12) C(13) 1.36(1) 1_555 1_555 yes
C(13) C(14) 1.37(1) 1_555 1_555 yes
C(14) C(15) 1.393(9) 1_555 1_555 yes
C(15) C(16) 1.396(9) 1_555 1_555 yes
C(17) C(18) 1.394(8) 1_555 1_555 yes
C(17) C(26) 1.434(8) 1_555 1_555 yes
C(18) C(19) 1.384(9) 1_555 1_555 yes
C(19) C(20) 1.351(10) 1_555 1_555 yes
C(20) C(21) 1.415(9) 1_555 1_555 yes
C(21) C(22) 1.398(9) 1_555 1_555 yes
C(21) C(26) 1.440(8) 1_555 1_555 yes
C(22) C(23) 1.354(10) 1_555 1_555 yes
C(23) C(24) 1.401(9) 1_555 1_555 yes
C(24) C(25) 1.367(8) 1_555 1_555 yes
C(25) C(26) 1.436(8) 1_555 1_555 yes
C(27) C(28) 1.393(8) 1_555 1_555 yes
C(27) C(32) 1.397(8) 1_555 1_555 yes
C(28) C(29) 1.385(9) 1_555 1_555 yes
C(29) C(30) 1.380(9) 1_555 1_555 yes
C(30) C(31) 1.353(9) 1_555 1_555 yes
C(31) C(32) 1.382(9) 1_555 1_555 yes

loop_
_geom_contact_atom_site_label_1
_geom_contact_atom_site_label_2
_geom_contact_distance
_geom_contact_site_symmetry_1
_geom_contact_site_symmetry_2
C(14) C(31) 3.54(1) 1_555 4_556
C(14) C(32) 3.563(9) 1_555 4_556
C(19) C(22) 3.506(9) 1_555 4_455
C(19) C(23) 3.51(1) 1_555 4_455
C(20) C(23) 3.445(10) 1_555 4_455
C(20) C(24) 3.458(9) 1_555 4_455
S(1) S(2) 2.987(2) 1_555 1_555
S(4) S(3) 2.988(2) 1_555 1_555
